data_4332641
loop_
_publ_author_name
'Maheshwari, Vidhi'
'Bhattacharyya, Debadeep'
'Fronczek, Frank R.'
'Marzilli, Patricia A.'
'Marzilli, Luigi G.'

_publ_section_title
;
 Chemistry of HIV-1 Virucidal Pt Complexes Having Neglected Bidentate
 sp2N-Donor Carrier Ligands with Linked Triazine and Pyridine Rings.
 Synthesis, NMR Spectral Features, Structure, and Reaction with Guanosine
;
_journal_issue 18
_journal_name_full 'Inorganic Chemistry'
_journal_page_first 7182
_journal_page_last 7190
_journal_paper_doi 10.1021/ic060605h
_journal_volume 45
_journal_year 2006
_chemical_compound_source 'local laboratory'
_chemical_formula_moiety 'C20 H14 Cl2 N4 Pt, C2 H3 N'
_chemical_formula_sum 'C22 H17 Cl2 N5 Pt'
_chemical_formula_weight 617.40
_chemical_name_systematic
; 
 ? 
;
_space_group_IT_number 14
_symmetry_cell_setting monoclinic
_symmetry_space_group_name_Hall '-P 2ybc'
_symmetry_space_group_name_H-M 'P 1 21/c 1'
_atom_sites_solution_hydrogens geom
_atom_sites_solution_primary direct
_atom_sites_solution_secondary difmap
_audit_creation_method SHELXL-97
_cell_angle_alpha 90
_cell_angle_beta 93.513(7)
_cell_angle_gamma 90
_cell_formula_units_Z 4
_cell_length_a 10.202(2)
_cell_length_b 7.4820(10)
_cell_length_c 27.278(7)
_cell_measurement_reflns_used 4446
_cell_measurement_temperature 100
_cell_measurement_theta_max 31.5
_cell_measurement_theta_min 2.5
_cell_volume 2078.3(7)
_computing_cell_refinement 'Denzo and Scalepack (Otwinowski & Minor, 1997)'
_computing_data_collection 'COLLECT (Nonius 1999)'
_computing_data_reduction 'Denzo and Scalepack (Otwinowski & Minor, 1997)'
_computing_molecular_graphics 'ORTEP-3 for Windows (Farrugia, 1997)'
_computing_publication_material 'SHELXL-97 (Sheldrick, 1997)'
_computing_structure_refinement 'SHELXL-97 (Sheldrick, 1997)'
_computing_structure_solution 'Direct_methods (SIR, Altomare, et al., 1994)'
_diffrn_ambient_temperature 100
_diffrn_measured_fraction_theta_full 0.941
_diffrn_measured_fraction_theta_max 0.941
_diffrn_measurement_device 'KappaCCD (with Oxford Cryostream)'
_diffrn_measurement_method ' \w scans with \k offsets'
_diffrn_radiation_monochromator graphite
_diffrn_radiation_source 'fine-focus sealed tube'
_diffrn_radiation_type MoK\a
_diffrn_radiation_wavelength 0.71073
_diffrn_reflns_av_R_equivalents 0.029
_diffrn_reflns_av_sigmaI/netI 0.0619
_diffrn_reflns_limit_h_max 14
_diffrn_reflns_limit_h_min -14
_diffrn_reflns_limit_k_max 7
_diffrn_reflns_limit_k_min -10
_diffrn_reflns_limit_l_max 39
_diffrn_reflns_limit_l_min -40
_diffrn_reflns_number 14681
_diffrn_reflns_theta_full 31.5
_diffrn_reflns_theta_max 31.5
_diffrn_reflns_theta_min 2.8
_diffrn_standards_decay_% <2
_diffrn_standards_number 0
_exptl_absorpt_coefficient_mu 7.029
_exptl_absorpt_correction_T_max 0.704
_exptl_absorpt_correction_T_min 0.408
_exptl_absorpt_correction_type multi-scan
_exptl_absorpt_process_details 'HKL Scalepack (Otwinowski & Minor 1997)'
_exptl_crystal_colour orange
_exptl_crystal_density_diffrn 1.973
_exptl_crystal_density_method 'not measured'
_exptl_crystal_description needle
_exptl_crystal_F_000 1184
_exptl_crystal_size_max 0.22
_exptl_crystal_size_mid 0.06
_exptl_crystal_size_min 0.05
_refine_diff_density_max 0.84
_refine_diff_density_min -1.12
_refine_diff_density_rms 0.190
_refine_ls_extinction_method none
_refine_ls_goodness_of_fit_ref 1.050
_refine_ls_hydrogen_treatment constr
_refine_ls_matrix_type full
_refine_ls_number_parameters 272
_refine_ls_number_reflns 6483
_refine_ls_number_restraints 0
_refine_ls_restrained_S_all 1.050
_refine_ls_R_factor_all 0.053
_refine_ls_R_factor_gt 0.034
_refine_ls_shift/su_max 0.002
_refine_ls_shift/su_mean 0.000
_refine_ls_structure_factor_coef Fsqd
_refine_ls_weighting_details 'calc w=1/[\s^2^(Fo^2^)+1.3860P] where P=(Fo^2^+2Fc^2^)/3'
_refine_ls_weighting_scheme calc
_refine_ls_wR_factor_gt 0.055
_refine_ls_wR_factor_ref 0.059
_reflns_number_gt 5192
_reflns_number_total 6483
_reflns_threshold_expression I>2\s(I)
_cod_data_source_file ic060605hsup1.cif
_cod_data_source_block (pyPh2t)PtCl2
_cod_depositor_comments
;
The following automatic conversions were performed:

'_symmetry_cell_setting' value 'Monoclinic' changed to 'monoclinic'
according to /home/saulius/struct/CIF-dictionaries/cif_core.dic
dictionary named 'cif_core.dic' version 2.4.2 from 2011-04-26.

Automatic conversion script
Id: cif_fix_values 1891 2012-01-12 08:04:46Z andrius 
;
_cod_original_sg_symbol_H-M 'P 21/c        '
_cod_database_code 4332641

loop_
_symmetry_equiv_pos_as_xyz
'x, y, z'
'-x, y+1/2, -z+1/2'
'-x, -y, -z'
'x, -y-1/2, z-1/2'

loop_
_atom_site_label
_atom_site_type_symbol
_atom_site_fract_x
_atom_site_fract_y
_atom_site_fract_z
_atom_site_U_iso_or_equiv
_atom_site_adp_type
_atom_site_occupancy
_atom_site_symmetry_multiplicity
_atom_site_calc_flag
_atom_site_refinement_flags
Pt1 Pt 0.502698(12) 0.823895(16) 0.453501(5) 0.01211(4) Uani 1 1 d .
Cl1 Cl 0.51355(9) 0.95880(11) 0.37842(3) 0.01751(18) Uani 1 1 d .
Cl2 Cl 0.27813(8) 0.85210(11) 0.44626(3) 0.01870(18) Uani 1 1 d .
N1 N 0.5106(3) 0.7086(3) 0.51961(11) 0.0122(6) Uani 1 1 d .
N2 N 0.4062(3) 0.6707(3) 0.54505(11) 0.0127(6) Uani 1 1 d .
N3 N 0.6577(3) 0.6164(3) 0.58510(11) 0.0129(6) Uani 1 1 d .
N4 N 0.6996(3) 0.7912(3) 0.46421(11) 0.0125(6) Uani 1 1 d .
C1 C 0.4255(3) 0.6125(4) 0.59079(13) 0.0116(7) Uani 1 1 d .
C2 C 0.5564(3) 0.5917(4) 0.61277(13) 0.0107(7) Uani 1 1 d .
C3 C 0.6324(3) 0.6743(4) 0.53937(13) 0.0136(7) Uani 1 1 d .
C4 C 0.7388(3) 0.7143(4) 0.50752(14) 0.0139(7) Uani 1 1 d .
C5 C 0.8691(3) 0.6810(4) 0.52096(14) 0.0180(7) Uani 1 1 d .
H5 H 0.8937 0.6249 0.5514 0.022 Uiso 1 1 calc R
C6 C 0.9635(4) 0.7309(5) 0.48908(15) 0.0199(8) Uani 1 1 d .
H6 H 1.0541 0.7115 0.4976 0.024 Uiso 1 1 calc R
C7 C 0.9236(4) 0.8095(5) 0.44472(15) 0.0214(8) Uani 1 1 d .
H7 H 0.9865 0.8443 0.4223 0.026 Uiso 1 1 calc R
C8 C 0.7914(4) 0.8367(4) 0.43345(14) 0.0176(7) Uani 1 1 d .
H8 H 0.7645 0.8895 0.4028 0.021 Uiso 1 1 calc R
C9 C 0.5900(3) 0.5513(4) 0.66510(13) 0.0129(7) Uani 1 1 d .
C10 C 0.6955(3) 0.4352(4) 0.67719(14) 0.0157(7) Uani 1 1 d .
H10 H 0.7385 0.3740 0.6522 0.019 Uiso 1 1 calc R
C11 C 0.7359(4) 0.4117(5) 0.72651(15) 0.0198(8) Uani 1 1 d .
H11 H 0.8075 0.3346 0.7352 0.024 Uiso 1 1 calc R
C12 C 0.6723(4) 0.5000(5) 0.76299(14) 0.0197(8) Uani 1 1 d .
H12 H 0.7003 0.4824 0.7965 0.024 Uiso 1 1 calc R
C13 C 0.5680(4) 0.6137(5) 0.75076(14) 0.0167(7) Uani 1 1 d .
H13 H 0.5251 0.6748 0.7758 0.020 Uiso 1 1 calc R
C14 C 0.5268(3) 0.6375(4) 0.70190(14) 0.0149(7) Uani 1 1 d .
H14 H 0.4545 0.7138 0.6935 0.018 Uiso 1 1 calc R
C15 C 0.3043(3) 0.5826(4) 0.61668(13) 0.0130(7) Uani 1 1 d .
C16 C 0.2917(4) 0.4444(5) 0.65062(14) 0.0176(8) Uani 1 1 d .
H16 H 0.3629 0.3646 0.6576 0.021 Uiso 1 1 calc R
C17 C 0.1773(4) 0.4235(5) 0.67384(15) 0.0235(9) Uani 1 1 d .
H17 H 0.1691 0.3276 0.6963 0.028 Uiso 1 1 calc R
C18 C 0.0731(4) 0.5408(6) 0.66488(15) 0.0285(9) Uani 1 1 d .
H18 H -0.0046 0.5284 0.6821 0.034 Uiso 1 1 calc R
C19 C 0.0835(4) 0.6760(5) 0.63073(15) 0.0255(9) Uani 1 1 d .
H19 H 0.0117 0.7549 0.6240 0.031 Uiso 1 1 calc R
C20 C 0.1977(4) 0.6975(5) 0.60620(14) 0.0192(8) Uani 1 1 d .
H20 H 0.2035 0.7895 0.5824 0.023 Uiso 1 1 calc R
N1S N -0.0043(4) 0.5807(6) 0.7983(3) 0.085(2) Uani 1 1 d .
C1S C 0.0909(4) 0.5102(5) 0.80574(19) 0.0341(11) Uani 1 1 d .
C2S C 0.2131(4) 0.4176(6) 0.81277(19) 0.0372(11) Uani 1 1 d .
H2S1 H 0.2011 0.2924 0.8030 0.056 Uiso 1 1 calc R
H2S2 H 0.2440 0.4236 0.8475 0.056 Uiso 1 1 calc R
H2S3 H 0.2782 0.4735 0.7927 0.056 Uiso 1 1 calc R

loop_
_atom_site_aniso_label
_atom_site_aniso_U_11
_atom_site_aniso_U_22
_atom_site_aniso_U_33
_atom_site_aniso_U_23
_atom_site_aniso_U_13
_atom_site_aniso_U_12
Pt1 0.01319(7) 0.01258(6) 0.01062(7) -0.00080(6) 0.00121(5) -0.00064(5)
Cl1 0.0205(5) 0.0186(4) 0.0136(4) 0.0025(3) 0.0020(3) 0.0006(3)
Cl2 0.0135(4) 0.0251(4) 0.0176(5) -0.0003(3) 0.0014(3) 0.0009(3)
N1 0.0132(15) 0.0142(14) 0.0094(15) -0.0042(11) 0.0023(12) -0.0006(10)
N2 0.0150(14) 0.0119(12) 0.0115(15) 0.0003(12) 0.0028(11) -0.0009(11)
N3 0.0147(15) 0.0109(12) 0.0133(16) -0.0013(11) 0.0013(12) 0.0012(10)
N4 0.0153(15) 0.0115(13) 0.0108(15) 0.0006(11) 0.0032(12) -0.0015(10)
C1 0.0172(18) 0.0069(13) 0.0105(17) -0.0040(13) 0.0000(14) -0.0010(12)
C2 0.0126(17) 0.0081(14) 0.0115(17) -0.0009(12) 0.0008(13) 0.0014(12)
C3 0.0134(17) 0.0153(15) 0.0121(18) -0.0025(14) 0.0001(13) -0.0008(13)
C4 0.0154(18) 0.0138(16) 0.0127(18) -0.0006(13) 0.0030(14) -0.0018(12)
C5 0.0168(18) 0.0203(17) 0.0168(19) 0.0013(15) 0.0003(15) 0.0032(14)
C6 0.0141(19) 0.0252(18) 0.021(2) -0.0019(16) 0.0043(15) 0.0004(14)
C7 0.0189(19) 0.0253(19) 0.021(2) -0.0006(16) 0.0058(16) -0.0044(15)
C8 0.0207(19) 0.0179(16) 0.0147(19) -0.0028(15) 0.0042(15) -0.0027(14)
C9 0.0120(17) 0.0127(15) 0.0138(18) -0.0001(13) -0.0007(14) -0.0039(12)
C10 0.0143(18) 0.0150(16) 0.018(2) -0.0013(14) 0.0002(14) 0.0009(13)
C11 0.0131(19) 0.0228(18) 0.023(2) 0.0038(16) -0.0012(15) -0.0046(14)
C12 0.023(2) 0.0279(19) 0.0083(18) 0.0048(15) -0.0014(15) -0.0078(15)
C13 0.0177(19) 0.0207(16) 0.0121(19) -0.0022(15) 0.0033(15) -0.0069(14)
C14 0.0138(18) 0.0162(16) 0.0145(19) 0.0011(14) -0.0020(14) -0.0026(12)
C15 0.0130(17) 0.0162(16) 0.0097(17) -0.0052(13) 0.0003(13) -0.0042(12)
C16 0.0173(19) 0.0183(17) 0.017(2) -0.0006(15) -0.0003(15) -0.0043(13)
C17 0.021(2) 0.031(2) 0.019(2) 0.0042(17) 0.0012(17) -0.0084(16)
C18 0.018(2) 0.049(2) 0.019(2) -0.0009(19) 0.0060(17) -0.0037(18)
C19 0.019(2) 0.036(2) 0.021(2) -0.0032(19) -0.0001(16) 0.0062(17)
C20 0.0176(19) 0.0239(18) 0.016(2) -0.0030(15) 0.0010(15) -0.0003(14)
N1S 0.030(3) 0.040(3) 0.182(7) -0.023(3) -0.010(3) 0.013(2)
C1S 0.023(2) 0.0182(19) 0.061(3) -0.007(2) 0.000(2) 0.0010(16)
C2S 0.026(2) 0.038(2) 0.047(3) -0.002(2) -0.004(2) 0.0113(18)

loop_
_atom_type_symbol
_atom_type_description
_atom_type_scat_dispersion_real
_atom_type_scat_dispersion_imag
_atom_type_scat_source
C C 0.0033 0.0016 'International Tables Vol C Tables 4.2.6.8 and 6.1.1.4'
H H 0.0000 0.0000 'International Tables Vol C Tables 4.2.6.8 and 6.1.1.4'
Cl Cl 0.1484 0.1585 'International Tables Vol C Tables 4.2.6.8 and 6.1.1.4'
N N 0.0061 0.0033 'International Tables Vol C Tables 4.2.6.8 and 6.1.1.4'
Pt Pt -1.7033 8.3905 'International Tables Vol C Tables 4.2.6.8 and 6.1.1.4'

loop_
_geom_angle_atom_site_label_1
_geom_angle_atom_site_label_2
_geom_angle_atom_site_label_3
_geom_angle
N1 Pt1 N4 80.38(11)
N1 Pt1 Cl1 174.90(8)
N4 Pt1 Cl1 94.60(8)
N1 Pt1 Cl2 95.86(8)
N4 Pt1 Cl2 176.24(8)
Cl1 Pt1 Cl2 89.16(3)
N2 N1 C3 119.8(3)
N2 N1 Pt1 124.8(2)
C3 N1 Pt1 115.4(2)
C2 N3 C3 117.7(3)
C1 N2 N1 118.8(3)
C8 N4 C4 118.3(3)
C8 N4 Pt1 127.1(3)
C4 N4 Pt1 114.5(2)
N3 C3 N1 123.9(3)
N3 C3 C4 121.0(3)
N1 C3 C4 115.0(3)
N3 C2 C1 118.8(3)
N3 C2 C9 115.7(3)
C1 C2 C9 125.4(3)
N2 C1 C2 120.6(3)
N2 C1 C15 114.8(3)
C2 C1 C15 124.5(3)
N4 C4 C5 122.5(3)
N4 C4 C3 114.5(3)
C5 C4 C3 122.9(3)
C4 C5 C6 118.6(4)
C4 C5 H5 120.7
C6 C5 H5 120.7
C7 C6 C5 119.0(4)
C7 C6 H6 120.5
C5 C6 H6 120.5
C8 C7 C6 119.2(4)
C8 C7 H7 120.4
C6 C7 H7 120.4
N4 C8 C7 122.3(4)
N4 C8 H8 118.8
C7 C8 H8 118.8
C14 C9 C10 120.1(3)
C14 C9 C2 120.9(3)
C10 C9 C2 118.8(3)
C11 C10 C9 118.7(3)
C11 C10 H10 120.6
C9 C10 H10 120.6
C12 C11 C10 120.6(3)
C12 C11 H11 119.7
C10 C11 H11 119.7
C13 C12 C11 120.3(3)
C13 C12 H12 119.8
C11 C12 H12 119.8
C14 C13 C12 119.6(3)
C14 C13 H13 120.2
C12 C13 H13 120.2
C13 C14 C9 120.7(3)
C13 C14 H14 119.6
C9 C14 H14 119.6
C16 C15 C20 119.1(3)
C16 C15 C1 122.8(3)
C20 C15 C1 118.1(3)
C17 C16 C15 120.4(3)
C17 C16 H16 119.8
C15 C16 H16 119.8
C16 C17 C18 120.7(4)
C16 C17 H17 119.6
C18 C17 H17 119.6
C19 C18 C17 119.4(4)
C19 C18 H18 120.3
C17 C18 H18 120.3
C18 C19 C20 120.7(4)
C18 C19 H19 119.6
C20 C19 H19 119.6
C19 C20 C15 119.6(4)
C19 C20 H20 120.2
C15 C20 H20 120.2
N1S C1S C2S 177.2(6)
C1S C2S H2S1 109.5
C1S C2S H2S2 109.5
H2S1 C2S H2S2 109.5
C1S C2S H2S3 109.5
H2S1 C2S H2S3 109.5
H2S2 C2S H2S3 109.5

loop_
_geom_bond_atom_site_label_1
_geom_bond_atom_site_label_2
_geom_bond_distance
Pt1 N1 1.996(3)
Pt1 N4 2.027(3)
Pt1 Cl1 2.2920(10)
Pt1 Cl2 2.2972(10)
N1 N2 1.337(4)
N1 C3 1.349(4)
N3 C2 1.330(4)
N3 C3 1.331(4)
N2 C1 1.325(4)
N4 C8 1.339(4)
N4 C4 1.352(4)
C3 C4 1.462(5)
C2 C1 1.438(5)
C2 C9 1.478(5)
C1 C15 1.478(5)
C4 C5 1.380(5)
C5 C6 1.388(5)
C5 H5 0.9500
C6 C7 1.384(5)
C6 H6 0.9500
C7 C8 1.380(5)
C7 H7 0.9500
C8 H8 0.9500
C9 C14 1.385(5)
C9 C10 1.407(5)
C10 C11 1.394(5)
C10 H10 0.9500
C11 C12 1.388(5)
C11 H11 0.9500
C12 C13 1.387(5)
C12 H12 0.9500
C13 C14 1.384(5)
C13 H13 0.9500
C14 H14 0.9500
C15 C16 1.399(5)
C15 C20 1.402(5)
C16 C17 1.371(5)
C16 H16 0.9500
C17 C18 1.389(6)
C17 H17 0.9500
C18 C19 1.383(6)
C18 H18 0.9500
C19 C20 1.388(5)
C19 H19 0.9500
C20 H20 0.9500
N1S C1S 1.114(5)
C1S C2S 1.429(6)
C2S H2S1 0.9800
C2S H2S2 0.9800
C2S H2S3 0.9800

loop_
_geom_torsion_atom_site_label_1
_geom_torsion_atom_site_label_2
_geom_torsion_atom_site_label_3
_geom_torsion_atom_site_label_4
_geom_torsion
N4 Pt1 N1 N2 -179.6(2)
Cl1 Pt1 N1 N2 170.2(7)
Cl2 Pt1 N1 N2 0.3(2)
N4 Pt1 N1 C3 2.8(2)
Cl1 Pt1 N1 C3 -7.5(10)
Cl2 Pt1 N1 C3 -177.3(2)
C3 N1 N2 C1 5.0(4)
Pt1 N1 N2 C1 -172.5(2)
N1 Pt1 N4 C8 179.5(3)
Cl1 Pt1 N4 C8 -1.4(3)
Cl2 Pt1 N4 C8 178(7)
N1 Pt1 N4 C4 -0.3(2)
Cl1 Pt1 N4 C4 178.8(2)
Cl2 Pt1 N4 C4 -1.4(13)
C2 N3 C3 N1 -0.2(5)
C2 N3 C3 C4 176.6(3)
N2 N1 C3 N3 -5.5(5)
Pt1 N1 C3 N3 172.3(2)
N2 N1 C3 C4 177.6(3)
Pt1 N1 C3 C4 -4.6(4)
C3 N3 C2 C1 5.6(4)
C3 N3 C2 C9 -172.0(3)
N1 N2 C1 C2 0.4(4)
N1 N2 C1 C15 177.2(2)
N3 C2 C1 N2 -6.0(4)
C9 C2 C1 N2 171.4(3)
N3 C2 C1 C15 177.7(3)
C9 C2 C1 C15 -5.0(5)
C8 N4 C4 C5 -0.1(5)
Pt1 N4 C4 C5 179.7(3)
C8 N4 C4 C3 178.2(3)
Pt1 N4 C4 C3 -1.9(3)
N3 C3 C4 N4 -172.7(3)
N1 C3 C4 N4 4.3(4)
N3 C3 C4 C5 5.6(5)
N1 C3 C4 C5 -177.4(3)
N4 C4 C5 C6 1.0(5)
C3 C4 C5 C6 -177.2(3)
C4 C5 C6 C7 -1.1(5)
C5 C6 C7 C8 0.2(5)
C4 N4 C8 C7 -0.7(5)
Pt1 N4 C8 C7 179.4(2)
C6 C7 C8 N4 0.7(5)
N3 C2 C9 C14 133.9(3)
C1 C2 C9 C14 -43.5(5)
N3 C2 C9 C10 -40.5(4)
C1 C2 C9 C10 142.1(3)
C14 C9 C10 C11 -1.1(5)
C2 C9 C10 C11 173.4(3)
C9 C10 C11 C12 0.6(5)
C10 C11 C12 C13 -0.4(5)
C11 C12 C13 C14 0.6(5)
C12 C13 C14 C9 -1.1(5)
C10 C9 C14 C13 1.3(5)
C2 C9 C14 C13 -173.0(3)
N2 C1 C15 C16 144.9(3)
C2 C1 C15 C16 -38.5(5)
N2 C1 C15 C20 -34.5(4)
C2 C1 C15 C20 142.1(3)
C20 C15 C16 C17 -1.0(5)
C1 C15 C16 C17 179.6(3)
C15 C16 C17 C18 -1.3(6)
C16 C17 C18 C19 2.5(6)
C17 C18 C19 C20 -1.4(6)
C18 C19 C20 C15 -1.0(6)
C16 C15 C20 C19 2.1(5)
C1 C15 C20 C19 -178.4(3)
